data_2105343
loop_
_publ_author_name
'Thackeray, M.M.'
'Coetzer, J.'

_publ_section_title
;
 Dipotassium silver triiodide
;
_journal_name_full 'Acta Crystallographica B (24,1968-38,1982)'
_journal_page_first 2339
_journal_page_last 2340
_journal_paper_doi 10.1107/S0567740875007510
_journal_volume 31
_journal_year 1975
_chemical_formula_sum 'Ag I3 K2'
_chemical_name_systematic 'K2 (Ag I3)'
_space_group_IT_number 62
_symmetry_space_group_name_Hall '-P 2ac 2n'
_symmetry_space_group_name_H-M 'P n m a'
_cell_angle_alpha 90
_cell_angle_beta 90
_cell_angle_gamma 90
_cell_formula_units_Z 4
_cell_length_a 10.01
_cell_length_b 4.78
_cell_length_c 19.32
_cell_volume 924.419
_citation_journal_id_ASTM ACBCAR
_cod_data_source_file silver1-2_331.cif
_cod_data_source_block Ag1I3K2
_cod_original_cell_volume 924.4196
_cod_original_formula_sum 'Ag1 I3 K2'
_cod_database_code 2105343

loop_
_symmetry_equiv_pos_as_xyz
x,y,z
-x+1/2,-y,z+1/2
x+1/2,-y+1/2,-z+1/2
-x,y+1/2,-z
-x,-y,-z
x-1/2,y,-z-1/2
-x-1/2,y-1/2,z-1/2
x,-y-1/2,z

loop_
_atom_site_label
_atom_site_type_symbol
_atom_site_fract_x
_atom_site_fract_y
_atom_site_fract_z
_atom_site_occupancy
_atom_site_U_iso_or_equiv
I1 I-1 0.4895 0.25 0.4013 1 0.0
Ag1 Ag+1 0.628 0.75 0.3646 1 0.0
I2 I-1 0.8807 0.75 0.4294 1 0.0
I3 I-1 0.6884 0.75 0.2226 1 0.0
K1 K+1 0.9223 0.25 0.288 1 0.0
K2 K+1 0.7526 0.25 0.5403 1 0.0
